data_9014199
loop_
_publ_author_name
'Bourdon, X.'
'Maisonneuve, V.'
'Cajipe, V.'
'Payen, C.'
'Fischer, J.'

_publ_section_title
;
 Copper sublattice ordering in layered Cu M P2 Se6 (M = In, Cr)
 _cod_database_code 1004009
;
_journal_name_full 'Journal of Alloys and Compounds'
_journal_page_first 122
_journal_page_last 127
_journal_paper_doi 10.1016/S0925-8388(98)00899-8
_journal_volume 283
_journal_year 1999
_chemical_formula_sum 'Cu1.4 In P2 Se6'
_space_group_IT_number 165
_symmetry_space_group_name_Hall '-P 3 2"c'
_symmetry_space_group_name_H-M 'P -3 c 1'
_cell_angle_alpha 90
_cell_angle_beta 90
_cell_angle_gamma 120
_cell_length_a 6.4024
_cell_length_b 6.4024
_cell_length_c 13.3580
_cell_formula_units_Z 2
_cell_volume 474.196
_database_code_amcsd 0012822
_exptl_crystal_density_diffrn 5.179
_cod_duplicate_entry 1004009
_cod_database_code 9014199
_amcsd_formula_title 'Cu In P2 Se6'

loop_
_space_group_symop_operation_xyz
x,y,z
-y,-x,1/2+z
y,-x+y,-z
-x,-x+y,1/2-z
-x+y,-x,z
-x+y,y,1/2+z
-x,-y,-z
y,x,1/2-z
-y,x-y,z
x,x-y,1/2+z
x-y,x,-z
x-y,-y,1/2-z

loop_
_atom_site_label
_atom_site_fract_x
_atom_site_fract_y
_atom_site_fract_z
_atom_site_occupancy
_atom_site_U_iso_or_equiv
Cu1 0.66667 0.33333 0.25000 0.40000 0.02533
Cu2 0.66667 0.33333 0.33800 0.30000 0.02533
In1 0.00000 0.00000 0.25000 1.00000 0.00899
P1 0.33333 0.66667 0.16160 1.00000 0.00051
Se1 0.33240 0.33590 0.11890 1.00000 0.01406

loop_
_cod_related_entry_id
_cod_related_entry_database
_cod_related_entry_code
1 AMCSD 0012822
